data_2235328
loop_
_publ_author_name
'Yang, Er-Qun'
'Zhang, Jun-Tao'
'Cao, Xiao-Ping'
'Gu, Jin-Zhong'

_publ_section_title
;
 <i>N</i>-[2-(2-Hydroxyethoxy)phenethyl]phthalimide
;
_journal_coeditor_code ZL2473
_journal_issue 6
_journal_name_full 'Acta Crystallographica Section E'
_journal_page_first o1636
_journal_paper_doi 10.1107/S1600536812018429
_journal_volume 68
_journal_year 2012
_chemical_formula_iupac 'C18 H17 N O4'
_chemical_formula_moiety 'C18 H17 N O4'
_chemical_formula_sum 'C18 H17 N O4'
_chemical_formula_weight 311.33
_chemical_name_systematic
;
<i>N</i>-[2-(2-Hydroxyethoxy)phenethyl]phthalimide
;
_space_group_IT_number 14
_symmetry_cell_setting monoclinic
_symmetry_space_group_name_Hall '-P 2ybc'
_symmetry_space_group_name_H-M 'P 1 21/c 1'
_atom_sites_solution_hydrogens geom
_atom_sites_solution_primary direct
_atom_sites_solution_secondary difmap
_audit_creation_method SHELXL-97
_cell_angle_alpha 90.00
_cell_angle_beta 110.077(2)
_cell_angle_gamma 90.00
_cell_formula_units_Z 4
_cell_length_a 8.4799(19)
_cell_length_b 22.954(5)
_cell_length_c 8.5089(19)
_cell_measurement_reflns_used 3059
_cell_measurement_temperature 296(2)
_cell_measurement_theta_max 27.74
_cell_measurement_theta_min 2.56
_cell_volume 1555.6(6)
_computing_cell_refinement 'SAINT (Bruker, 2004)'
_computing_data_collection 'APEX2 (Bruker, 2004)'
_computing_data_reduction 'SAINT (Bruker, 2004)'
_computing_molecular_graphics 'SHELXTL (Sheldrick, 2008)'
_computing_publication_material 'SHELXTL (Sheldrick, 2008)'
_computing_structure_refinement 'SHELXL97 (Sheldrick, 2008)'
_computing_structure_solution 'SHELXS97 (Sheldrick, 2008)'
_diffrn_ambient_temperature 296(2)
_diffrn_measured_fraction_theta_full 0.999
_diffrn_measured_fraction_theta_max 0.999
_diffrn_measurement_device_type 'Bruker APEXII CCD'
_diffrn_measurement_method '\f and \w scans'
_diffrn_radiation_monochromator graphite
_diffrn_radiation_source 'fine-focus sealed tube'
_diffrn_radiation_type MoK\a
_diffrn_radiation_wavelength 0.71073
_diffrn_reflns_av_R_equivalents 0.0392
_diffrn_reflns_av_sigmaI/netI 0.0376
_diffrn_reflns_limit_h_max 10
_diffrn_reflns_limit_h_min -10
_diffrn_reflns_limit_k_max 26
_diffrn_reflns_limit_k_min -27
_diffrn_reflns_limit_l_max 10
_diffrn_reflns_limit_l_min -9
_diffrn_reflns_number 10978
_diffrn_reflns_theta_full 25.50
_diffrn_reflns_theta_max 25.50
_diffrn_reflns_theta_min 2.56
_exptl_absorpt_coefficient_mu 0.094
_exptl_absorpt_correction_T_max 0.9804
_exptl_absorpt_correction_T_min 0.9704
_exptl_absorpt_correction_type multi-scan
_exptl_absorpt_process_details '(SADABS; Bruker, 2004)'
_exptl_crystal_colour colourless
_exptl_crystal_density_diffrn 1.329
_exptl_crystal_density_method 'not measured'
_exptl_crystal_description block
_exptl_crystal_F_000 656
_exptl_crystal_size_max 0.32
_exptl_crystal_size_mid 0.29
_exptl_crystal_size_min 0.21
_refine_diff_density_max 0.273
_refine_diff_density_min -0.253
_refine_ls_extinction_method none
_refine_ls_goodness_of_fit_ref 1.044
_refine_ls_hydrogen_treatment constr
_refine_ls_matrix_type full
_refine_ls_number_parameters 209
_refine_ls_number_reflns 2891
_refine_ls_number_restraints 0
_refine_ls_restrained_S_all 1.044
_refine_ls_R_factor_all 0.0934
_refine_ls_R_factor_gt 0.0536
_refine_ls_shift/su_max 0.000
_refine_ls_shift/su_mean 0.000
_refine_ls_structure_factor_coef Fsqd
_refine_ls_weighting_details 'calc w=1/[\s^2^(Fo^2^)+(0.0492P)^2^+0.9244P] where P=(Fo^2^+2Fc^2^)/3'
_refine_ls_weighting_scheme calc
_refine_ls_wR_factor_gt 0.1212
_refine_ls_wR_factor_ref 0.1462
_reflns_number_gt 1867
_reflns_number_total 2891
_reflns_threshold_expression I>2sigma(I)
_cod_data_source_file zl2473.cif
_cod_data_source_block I
_cod_original_sg_symbol_H-M 'P 21/c'
_cod_database_code 2235328
_cod_database_fobs_code 2235328

loop_
_symmetry_equiv_pos_as_xyz
'x, y, z'
'-x, y+1/2, -z+1/2'
'-x, -y, -z'
'x, -y-1/2, z-1/2'

loop_
_atom_site_type_symbol
_atom_site_label
_atom_site_fract_x
_atom_site_fract_y
_atom_site_fract_z
_atom_site_U_iso_or_equiv
_atom_site_adp_type
_atom_site_calc_flag
_atom_site_refinement_flags
_atom_site_occupancy
_atom_site_symmetry_multiplicity
C C1 0.3135(3) 0.43925(12) 0.1572(4) 0.0526(7) Uani d . 1 1
C C2 0.4828(3) 0.45631(11) 0.2714(4) 0.0510(7) Uani d . 1 1
C C3 0.5941(4) 0.49717(13) 0.2529(4) 0.0678(9) Uani d . 1 1
H H3 0.5698 0.5191 0.1556 0.081 Uiso calc R 1 1
C C4 0.7434(4) 0.50426(16) 0.3846(6) 0.0807(11) Uani d . 1 1
H H4 0.8209 0.5315 0.3757 0.097 Uiso calc R 1 1
C C5 0.7792(4) 0.47205(16) 0.5276(5) 0.0784(11) Uani d . 1 1
H H5 0.8809 0.4778 0.6139 0.094 Uiso calc R 1 1
C C6 0.6675(4) 0.43115(14) 0.5464(4) 0.0656(8) Uani d . 1 1
H H6 0.6920 0.4091 0.6436 0.079 Uiso calc R 1 1
C C7 0.5189(3) 0.42441(11) 0.4159(4) 0.0502(7) Uani d . 1 1
C C8 0.3739(3) 0.38582(11) 0.3991(4) 0.0500(7) Uani d . 1 1
C C9 0.0948(3) 0.36841(11) 0.1771(3) 0.0502(7) Uani d . 1 1
H H9A 0.1011 0.3308 0.2308 0.060 Uiso calc R 1 1
H H9B 0.0678 0.3617 0.0581 0.060 Uiso calc R 1 1
C C10 -0.0443(3) 0.40388(10) 0.2042(3) 0.0435(6) Uani d . 1 1
H H10A -0.0109 0.4153 0.3209 0.052 Uiso calc R 1 1
H H10B -0.0623 0.4391 0.1373 0.052 Uiso calc R 1 1
C C11 -0.2049(3) 0.36999(10) 0.1575(3) 0.0404(6) Uani d . 1 1
C C12 -0.3276(3) 0.37546(13) 0.0032(3) 0.0581(7) Uani d . 1 1
H H12 -0.3116 0.4017 -0.0731 0.070 Uiso calc R 1 1
C C13 -0.4738(4) 0.34333(15) -0.0424(4) 0.0710(9) Uani d . 1 1
H H13 -0.5541 0.3475 -0.1484 0.085 Uiso calc R 1 1
C C14 -0.4990(4) 0.30551(14) 0.0690(4) 0.0681(9) Uani d . 1 1
H H14 -0.5974 0.2837 0.0389 0.082 Uiso calc R 1 1
C C15 -0.3807(3) 0.29891(12) 0.2265(4) 0.0575(7) Uani d . 1 1
H H15 -0.3995 0.2733 0.3029 0.069 Uiso calc R 1 1
C C16 -0.2334(3) 0.33096(10) 0.2697(3) 0.0425(6) Uani d . 1 1
C C17 -0.1242(4) 0.29088(13) 0.5486(4) 0.0621(8) Uani d . 1 1
H H17A -0.1393 0.2507 0.5108 0.075 Uiso calc R 1 1
H H17B -0.2202 0.3025 0.5783 0.075 Uiso calc R 1 1
C C18 0.0337(5) 0.29740(15) 0.6943(4) 0.0761(10) Uani d . 1 1
H H18A 0.0512 0.3383 0.7242 0.091 Uiso calc R 1 1
H H18B 0.0229 0.2766 0.7892 0.091 Uiso calc R 1 1
N N1 0.2576(2) 0.39694(9) 0.2431(3) 0.0467(5) Uani d . 1 1
O O1 0.2337(3) 0.45710(10) 0.0197(3) 0.0780(7) Uani d . 1 1
O O2 0.3549(3) 0.35172(9) 0.4993(3) 0.0696(6) Uani d . 1 1
O O3 -0.1065(2) 0.32785(8) 0.4213(2) 0.0543(5) Uani d . 1 1
O O4 0.1750(3) 0.27578(10) 0.6595(3) 0.0903(8) Uani d . 1 1
H H4A 0.2069 0.3003 0.6069 0.136 Uiso calc R 1 1

loop_
_atom_site_aniso_label
_atom_site_aniso_U_11
_atom_site_aniso_U_22
_atom_site_aniso_U_33
_atom_site_aniso_U_12
_atom_site_aniso_U_13
_atom_site_aniso_U_23
C1 0.0511(16) 0.0515(17) 0.072(2) 0.0004(13) 0.0424(15) 0.0039(15)
C2 0.0478(15) 0.0466(15) 0.0762(19) -0.0039(12) 0.0438(14) -0.0084(14)
C3 0.063(2) 0.0561(18) 0.109(3) -0.0071(15) 0.061(2) -0.0051(18)
C4 0.059(2) 0.071(2) 0.138(3) -0.0224(17) 0.067(2) -0.040(2)
C5 0.0486(19) 0.085(3) 0.113(3) -0.0090(17) 0.041(2) -0.044(2)
C6 0.0549(18) 0.070(2) 0.079(2) 0.0012(16) 0.0325(17) -0.0209(17)
C7 0.0442(15) 0.0469(15) 0.0706(19) -0.0007(12) 0.0342(14) -0.0151(14)
C8 0.0539(16) 0.0433(15) 0.0646(18) 0.0013(12) 0.0353(15) -0.0044(14)
C9 0.0506(16) 0.0481(16) 0.0617(17) -0.0097(12) 0.0319(14) -0.0089(13)
C10 0.0452(14) 0.0389(14) 0.0516(16) -0.0021(11) 0.0234(12) 0.0027(12)
C11 0.0405(13) 0.0377(14) 0.0455(15) 0.0026(10) 0.0177(12) -0.0018(11)
C12 0.0565(18) 0.0641(19) 0.0531(18) 0.0021(14) 0.0179(15) 0.0012(14)
C13 0.0510(18) 0.083(2) 0.068(2) -0.0031(16) 0.0060(15) -0.0138(18)
C14 0.0438(17) 0.067(2) 0.091(3) -0.0118(15) 0.0202(18) -0.0215(19)
C15 0.0546(17) 0.0498(16) 0.080(2) -0.0072(13) 0.0389(17) -0.0042(15)
C16 0.0407(14) 0.0403(14) 0.0508(15) 0.0024(11) 0.0213(12) -0.0012(12)
C17 0.078(2) 0.0573(18) 0.0635(19) 0.0014(15) 0.0398(17) 0.0141(15)
C18 0.108(3) 0.069(2) 0.0548(19) -0.005(2) 0.0320(19) 0.0149(16)
N1 0.0442(12) 0.0442(13) 0.0620(14) -0.0060(10) 0.0312(11) -0.0030(11)
O1 0.0679(14) 0.0947(17) 0.0812(16) -0.0007(12) 0.0382(13) 0.0271(14)
O2 0.0753(14) 0.0670(13) 0.0737(14) -0.0095(11) 0.0348(12) 0.0137(11)
O3 0.0542(11) 0.0581(12) 0.0530(11) -0.0049(9) 0.0213(9) 0.0157(9)
O4 0.0798(17) 0.0854(17) 0.0969(19) -0.0082(13) 0.0190(14) 0.0303(14)

loop_
_atom_type_symbol
_atom_type_description
_atom_type_scat_dispersion_real
_atom_type_scat_dispersion_imag
_atom_type_scat_source
C C 0.0033 0.0016 'International Tables Vol C Tables 4.2.6.8 and 6.1.1.4'
H H 0.0000 0.0000 'International Tables Vol C Tables 4.2.6.8 and 6.1.1.4'
N N 0.0061 0.0033 'International Tables Vol C Tables 4.2.6.8 and 6.1.1.4'
O O 0.0106 0.0060 'International Tables Vol C Tables 4.2.6.8 and 6.1.1.4'

loop_
_geom_angle_atom_site_label_1
_geom_angle_atom_site_label_2
_geom_angle_atom_site_label_3
_geom_angle
O1 C1 N1 124.6(3)
O1 C1 C2 129.9(3)
N1 C1 C2 105.5(2)
C7 C2 C3 121.0(3)
C7 C2 C1 108.3(2)
C3 C2 C1 130.7(3)
C2 C3 C4 117.4(3)
C2 C3 H3 121.3
C4 C3 H3 121.3
C5 C4 C3 121.4(3)
C5 C4 H4 119.3
C3 C4 H4 119.3
C4 C5 C6 121.3(3)
C4 C5 H5 119.4
C6 C5 H5 119.4
C5 C6 C7 117.3(3)
C5 C6 H6 121.4
C7 C6 H6 121.4
C2 C7 C6 121.7(3)
C2 C7 C8 108.0(2)
C6 C7 C8 130.3(3)
O2 C8 N1 125.1(2)
O2 C8 C7 128.8(3)
N1 C8 C7 106.2(2)
N1 C9 C10 112.6(2)
N1 C9 H9A 109.1
C10 C9 H9A 109.1
N1 C9 H9B 109.1
C10 C9 H9B 109.1
H9A C9 H9B 107.8
C11 C10 C9 111.38(19)
C11 C10 H10A 109.4
C9 C10 H10A 109.4
C11 C10 H10B 109.4
C9 C10 H10B 109.4
H10A C10 H10B 108.0
C12 C11 C16 117.5(2)
C12 C11 C10 121.9(2)
C16 C11 C10 120.6(2)
C11 C12 C13 122.3(3)
C11 C12 H12 118.9
C13 C12 H12 118.9
C14 C13 C12 119.2(3)
C14 C13 H13 120.4
C12 C13 H13 120.4
C13 C14 C15 120.9(3)
C13 C14 H14 119.6
C15 C14 H14 119.6
C14 C15 C16 119.2(3)
C14 C15 H15 120.4
C16 C15 H15 120.4
O3 C16 C15 124.6(2)
O3 C16 C11 114.5(2)
C15 C16 C11 120.9(2)
O3 C17 C18 105.9(2)
O3 C17 H17A 110.5
C18 C17 H17A 110.5
O3 C17 H17B 110.5
C18 C17 H17B 110.5
H17A C17 H17B 108.7
O4 C18 C17 112.0(3)
O4 C18 H18A 109.2
C17 C18 H18A 109.2
O4 C18 H18B 109.2
C17 C18 H18B 109.2
H18A C18 H18B 107.9
C8 N1 C1 112.0(2)
C8 N1 C9 124.0(2)
C1 N1 C9 124.1(2)
C16 O3 C17 119.6(2)
C18 O4 H4A 109.5

loop_
_geom_bond_atom_site_label_1
_geom_bond_atom_site_label_2
_geom_bond_distance
C1 O1 1.205(3)
C1 N1 1.393(3)
C1 C2 1.483(4)
C2 C7 1.372(4)
C2 C3 1.378(4)
C3 C4 1.382(5)
C3 H3 0.9300
C4 C5 1.366(5)
C4 H4 0.9300
C5 C6 1.382(4)
C5 H5 0.9300
C6 C7 1.373(4)
C6 H6 0.9300
C7 C8 1.482(4)
C8 O2 1.208(3)
C8 N1 1.379(3)
C9 N1 1.455(3)
C9 C10 1.515(3)
C9 H9A 0.9700
C9 H9B 0.9700
C10 C11 1.498(3)
C10 H10A 0.9700
C10 H10B 0.9700
C11 C12 1.373(3)
C11 C16 1.390(3)
C12 C13 1.378(4)
C12 H12 0.9300
C13 C14 1.356(4)
C13 H13 0.9300
C14 C15 1.379(4)
C14 H14 0.9300
C15 C16 1.386(3)
C15 H15 0.9300
C16 O3 1.369(3)
C17 O3 1.424(3)
C17 C18 1.488(4)
C17 H17A 0.9700
C17 H17B 0.9700
C18 O4 1.419(4)
C18 H18A 0.9700
C18 H18B 0.9700
O4 H4A 0.8200

loop_
_geom_hbond_atom_site_label_D
_geom_hbond_atom_site_label_H
_geom_hbond_atom_site_label_A
_geom_hbond_distance_DH
_geom_hbond_distance_HA
_geom_hbond_distance_DA
_geom_hbond_angle_DHA
O4 H4A O2 0.82 2.14 2.941(3) 164

loop_
_geom_torsion_atom_site_label_1
_geom_torsion_atom_site_label_2
_geom_torsion_atom_site_label_3
_geom_torsion_atom_site_label_4
_geom_torsion
O1 C1 C2 C7 178.8(3)
N1 C1 C2 C7 0.0(3)
O1 C1 C2 C3 0.5(5)
N1 C1 C2 C3 -178.3(3)
C7 C2 C3 C4 0.5(4)
C1 C2 C3 C4 178.6(3)
C2 C3 C4 C5 0.0(4)
C3 C4 C5 C6 -0.1(5)
C4 C5 C6 C7 -0.3(4)
C3 C2 C7 C6 -1.0(4)
C1 C2 C7 C6 -179.4(2)
C3 C2 C7 C8 178.5(2)
C1 C2 C7 C8 0.0(3)
C5 C6 C7 C2 0.8(4)
C5 C6 C7 C8 -178.5(2)
C2 C7 C8 O2 -178.8(3)
C6 C7 C8 O2 0.6(5)
C2 C7 C8 N1 0.1(3)
C6 C7 C8 N1 179.4(3)
N1 C9 C10 C11 -171.9(2)
C9 C10 C11 C12 -96.2(3)
C9 C10 C11 C16 82.9(3)
C16 C11 C12 C13 -0.9(4)
C10 C11 C12 C13 178.3(3)
C11 C12 C13 C14 0.9(4)
C12 C13 C14 C15 0.0(5)
C13 C14 C15 C16 -0.8(4)
C14 C15 C16 O3 -179.5(2)
C14 C15 C16 C11 0.8(4)
C12 C11 C16 O3 -179.7(2)
C10 C11 C16 O3 1.1(3)
C12 C11 C16 C15 0.0(4)
C10 C11 C16 C15 -179.2(2)
O3 C17 C18 O4 -65.5(3)
O2 C8 N1 C1 178.8(2)
C7 C8 N1 C1 -0.1(3)
O2 C8 N1 C9 -0.5(4)
C7 C8 N1 C9 -179.3(2)
O1 C1 N1 C8 -178.9(3)
C2 C1 N1 C8 0.1(3)
O1 C1 N1 C9 0.4(4)
C2 C1 N1 C9 179.3(2)
C10 C9 N1 C8 95.6(3)
C10 C9 N1 C1 -83.5(3)
C15 C16 O3 C17 -1.9(4)
C11 C16 O3 C17 177.8(2)
C18 C17 O3 C16 179.7(2)

loop_
_cod_related_entry_id
_cod_related_entry_database
_cod_related_entry_code
1 ChemSpider 30657839
